data_7056154
loop_
_publ_author_name
'Walczak, M.'
'Januszewski, R.'
'Majchrzak, M.'
'Kubicki, M.'
'Dudziec, B.'
'Marciniec, B.'

_publ_section_title
;
 Unusual cis and trans architecture of dihydrofunctional double-decker
 shaped silsesquioxane and synthesis of its ethyl bridged \p-conjugated
 arene derivatives
;
_journal_issue 9
_journal_name_full 'New J. Chem.'
_journal_page_first 3290
_journal_paper_doi 10.1039/C7NJ00255F
_journal_volume 41
_journal_year 2017
_chemical_formula_moiety 'C50 H46 O14 Si10'
_chemical_formula_sum 'C50 H46 O14 Si10'
_chemical_formula_weight 1151.77
_chemical_name_systematic
;
 ?
;
_space_group_crystal_system triclinic
_space_group_IT_number 2
_space_group_name_Hall '-P 1'
_space_group_name_H-M_alt 'P -1'
_symmetry_space_group_name_Hall '-P 1'
_symmetry_space_group_name_H-M 'P -1'
_atom_sites_solution_hydrogens geom
_audit_creation_method SHELXL-2013
_audit_update_record
;
2016-05-23 deposited with the CCDC.
2017-03-16 downloaded from the CCDC.
;
_cell_angle_alpha 98.402(4)
_cell_angle_beta 90.407(3)
_cell_angle_gamma 90.950(4)
_cell_formula_units_Z 2
_cell_length_a 10.5118(5)
_cell_length_b 13.8528(8)
_cell_length_c 19.5175(6)
_cell_measurement_reflns_used 6786
_cell_measurement_temperature 130(1)
_cell_measurement_theta_max 27.5090
_cell_measurement_theta_min 3.3090
_cell_volume 2811.1(2)
_computing_cell_refinement 'CrysAlis Pro (Agilent Technologies (2011))'
_computing_data_collection 'CrysAlis Pro (Agilent Technologies (2011))'
_computing_data_reduction 'CrysAlis Pro (Agilent Technologies (2011))'
_computing_molecular_graphics 'Mercury (MacRae, 2007)'
_computing_publication_material 'SHELXL-2013 (Sheldrick, 2013)'
_computing_structure_refinement 'SHELXL-2013 (Sheldrick, 2013)'
_computing_structure_solution 'SIR92 (Altomare et al., 1993)'
_diffrn_ambient_temperature 130(1)
_diffrn_detector_area_resol_mean 16.1544
_diffrn_measured_fraction_theta_full 0.997
_diffrn_measured_fraction_theta_max 0.997
_diffrn_measurement_device_type 'Xcalibur, Eos'
_diffrn_measurement_method '\w scan'
_diffrn_radiation_monochromator graphite
_diffrn_radiation_source 'Enhance (Mo) X-ray Source'
_diffrn_radiation_type 'Mo K\a'
_diffrn_radiation_wavelength 0.7107
_diffrn_reflns_av_R_equivalents 0.0318
_diffrn_reflns_av_unetI/netI 0.0614
_diffrn_reflns_Laue_measured_fraction_full 0.997
_diffrn_reflns_Laue_measured_fraction_max 0.997
_diffrn_reflns_limit_h_max 12
_diffrn_reflns_limit_h_min -12
_diffrn_reflns_limit_k_max 16
_diffrn_reflns_limit_k_min -16
_diffrn_reflns_limit_l_max 23
_diffrn_reflns_limit_l_min -23
_diffrn_reflns_number 19356
_diffrn_reflns_point_group_measured_fraction_full 0.997
_diffrn_reflns_point_group_measured_fraction_max 0.997
_diffrn_reflns_theta_full 25.000
_diffrn_reflns_theta_max 24.999
_diffrn_reflns_theta_min 3.079
_exptl_absorpt_coefficient_mu 0.296
_exptl_absorpt_correction_T_max 1.00000
_exptl_absorpt_correction_T_min 0.96335
_exptl_absorpt_correction_type multi-scan
_exptl_absorpt_process_details
;
CrysAlisPro, Agilent Technologies,
Version 1.171.37.35 (release 13-08-2014 CrysAlis171 .NET)
(compiled Aug 13 2014,18:06:01)
Empirical absorption correction using spherical harmonics,
 implemented in SCALE3 ABSPACK scaling algorithm.
;
_exptl_crystal_colour colourless
_exptl_crystal_density_diffrn 1.361
_exptl_crystal_description block
_exptl_crystal_F_000 1196
_exptl_crystal_size_max 0.2
_exptl_crystal_size_mid 0.2
_exptl_crystal_size_min 0.15
_refine_diff_density_max 0.903
_refine_diff_density_min -0.525
_refine_diff_density_rms 0.065
_refine_ls_extinction_method none
_refine_ls_goodness_of_fit_ref 1.064
_refine_ls_hydrogen_treatment constr
_refine_ls_matrix_type full
_refine_ls_number_parameters 690
_refine_ls_number_reflns 9894
_refine_ls_number_restraints 0
_refine_ls_restrained_S_all 1.064
_refine_ls_R_factor_all 0.0725
_refine_ls_R_factor_gt 0.0472
_refine_ls_shift/su_max 0.005
_refine_ls_shift/su_mean 0.000
_refine_ls_structure_factor_coef Fsqd
_refine_ls_weighting_details 'w=1/[\s^2^(Fo^2^)+(0.0700P)^2^] where P=(Fo^2^+2Fc^2^)/3'
_refine_ls_weighting_scheme calc
_refine_ls_wR_factor_gt 0.1250
_refine_ls_wR_factor_ref 0.1361
_reflns_Friedel_coverage 0.000
_reflns_number_gt 7282
_reflns_number_total 9894
_reflns_threshold_expression 'I > 2\s(I)'
_cod_data_source_file c7nj00255f2.cif
_cod_data_source_block 1
_cod_database_code 7056154
_shelx_space_group_comment
;
The symmetry employed for this shelxl refinement is uniquely defined
by the following loop, which should always be used as a source of
symmetry information in preference to the above space-group names.
They are only intended as comments.
;
_shelxl_version_number 2013-4

loop_
_space_group_symop_operation_xyz
'x, y, z'
'-x, -y, -z'

loop_
_atom_site_label
_atom_site_type_symbol
_atom_site_fract_x
_atom_site_fract_y
_atom_site_fract_z
_atom_site_U_iso_or_equiv
_atom_site_adp_type
_atom_site_occupancy
_atom_site_site_symmetry_order
_atom_site_calc_flag
_atom_site_refinement_flags_posn
_atom_site_refinement_flags_adp
_atom_site_refinement_flags_occupancy
_atom_site_disorder_assembly
_atom_site_disorder_group
Si1A Si 0.68906(8) 0.16738(7) -0.04303(4) 0.0303(2) Uani 1 1 d . . . . .
O1A O 0.6845(2) 0.05096(16) -0.06585(10) 0.0354(5) Uani 1 1 d . . . . .
O12A O 0.5462(2) 0.20947(17) -0.03620(11) 0.0414(6) Uani 1 1 d . . . . .
O15A O 0.7635(2) 0.18840(18) 0.02987(11) 0.0481(6) Uani 1 1 d . . . . .
C11A C 0.7728(3) 0.2274(2) -0.10776(14) 0.0303(7) Uani 1 1 d . . . . .
C12A C 0.9031(3) 0.2225(3) -0.11429(19) 0.0519(10) Uani 1 1 d . . . . .
H12A H 0.9503 0.1891 -0.0836 0.062 Uiso 1 1 calc R U . . .
C13A C 0.9676(4) 0.2653(3) -0.1648(2) 0.0633(12) Uani 1 1 d . . . . .
H13A H 1.0575 0.2611 -0.1683 0.076 Uiso 1 1 calc R U . . .
C14A C 0.9006(4) 0.3133(3) -0.20929(18) 0.0586(11) Uani 1 1 d . . . . .
H14A H 0.9437 0.3422 -0.2440 0.070 Uiso 1 1 calc R U . . .
C15A C 0.7723(4) 0.3197(3) -0.20374(17) 0.0505(10) Uani 1 1 d . . . . .
H15A H 0.7260 0.3538 -0.2343 0.061 Uiso 1 1 calc R U . . .
C16A C 0.7088(3) 0.2771(2) -0.15417(15) 0.0378(8) Uani 1 1 d . . . . .
H16A H 0.6189 0.2816 -0.1516 0.045 Uiso 1 1 calc R U . . .
Si2A Si 0.40561(9) 0.18237(7) -0.01120(4) 0.0311(2) Uani 1 1 d . . . . .
O23A O 0.4241(2) 0.11592(16) 0.04899(10) 0.0346(5) Uani 1 1 d . . . . .
C21A C 0.3212(3) 0.2954(3) 0.01869(15) 0.0358(8) Uani 1 1 d . . . . .
C22A C 0.3861(4) 0.3802(3) 0.0448(2) 0.0569(11) Uani 1 1 d . . . . .
H22A H 0.4764 0.3801 0.0470 0.068 Uiso 1 1 calc R U . . .
C23A C 0.3227(5) 0.4660(3) 0.0681(2) 0.0807(15) Uani 1 1 d . . . . .
H23A H 0.3697 0.5234 0.0861 0.097 Uiso 1 1 calc R U . . .
C24A C 0.1932(5) 0.4677(3) 0.0651(2) 0.0706(14) Uani 1 1 d . . . . .
H24A H 0.1502 0.5265 0.0809 0.085 Uiso 1 1 calc R U . . .
C25A C 0.1250(4) 0.3853(4) 0.0397(2) 0.0641(12) Uani 1 1 d . . . . .
H25A H 0.0348 0.3869 0.0375 0.077 Uiso 1 1 calc R U . . .
C26A C 0.1886(3) 0.2983(3) 0.01682(18) 0.0513(10) Uani 1 1 d . . . . .
H26A H 0.1408 0.2408 -0.0001 0.062 Uiso 1 1 calc R U . . .
Si3A Si 0.38973(8) 0.04507(7) 0.10438(4) 0.0278(2) Uani 1 1 d . . . . .
O34A O 0.5208(2) 0.01243(18) 0.13690(10) 0.0408(6) Uani 1 1 d . . . . .
C31A C 0.2918(3) 0.1095(3) 0.17354(15) 0.0373(8) Uani 1 1 d . . . . .
C32A C 0.3147(4) 0.2101(3) 0.19512(18) 0.0590(11) Uani 1 1 d . . . . .
H32A H 0.3772 0.2433 0.1720 0.071 Uiso 1 1 calc R U . . .
C33A C 0.2484(4) 0.2612(4) 0.2490(2) 0.0702(13) Uani 1 1 d . . . . .
H33A H 0.2660 0.3286 0.2635 0.084 Uiso 1 1 calc R U . . .
C34A C 0.1557(4) 0.2127(4) 0.2815(2) 0.0620(13) Uani 1 1 d . . . . .
H34A H 0.1092 0.2477 0.3184 0.074 Uiso 1 1 calc R U . . .
C35A C 0.1293(4) 0.1146(4) 0.26148(17) 0.0562(12) Uani 1 1 d . . . . .
H35A H 0.0647 0.0825 0.2840 0.067 Uiso 1 1 calc R U . . .
C36A C 0.1998(3) 0.0625(3) 0.20704(16) 0.0458(10) Uani 1 1 d . . . . .
H36A H 0.1837 -0.0053 0.1935 0.055 Uiso 1 1 calc R U . . .
Si4A Si 0.66449(8) -0.02642(7) 0.13385(4) 0.0316(2) Uani 1 1 d . . . . .
O4A O 0.6731(2) -0.12016(18) 0.07459(10) 0.0446(6) Uani 1 1 d . . . . .
O45A O 0.7611(2) 0.0562(2) 0.11532(12) 0.0535(7) Uani 1 1 d . . . . .
C41A C 0.7057(3) -0.0603(2) 0.21913(14) 0.0298(7) Uani 1 1 d . . . . .
C42A C 0.6129(3) -0.0827(3) 0.26443(16) 0.0391(8) Uani 1 1 d . . . . .
H42A H 0.5260 -0.0820 0.2508 0.047 Uiso 1 1 calc R U . . .
C43A C 0.6431(3) -0.1062(3) 0.32957(16) 0.0422(9) Uani 1 1 d . . . . .
H43A H 0.5777 -0.1203 0.3601 0.051 Uiso 1 1 calc R U . . .
C44A C 0.7684(3) -0.1087(3) 0.34900(17) 0.0477(10) Uani 1 1 d . . . . .
H44A H 0.7899 -0.1248 0.3933 0.057 Uiso 1 1 calc R U . . .
C45A C 0.8629(3) -0.0882(3) 0.30497(19) 0.0606(12) Uani 1 1 d . . . . .
H45A H 0.9495 -0.0908 0.3186 0.073 Uiso 1 1 calc R U . . .
C46A C 0.8320(3) -0.0637(3) 0.24051(18) 0.0521(11) Uani 1 1 d . . . . .
H46A H 0.8980 -0.0491 0.2105 0.063 Uiso 1 1 calc R U . . .
Si5A Si 0.84818(19) 0.13453(16) 0.08468(9) 0.0548(8) Uani 0.697(4) 1 d . . P A 1
Si5C Si 0.7671(4) 0.1738(2) 0.10990(15) 0.0297(12) Uani 0.303(4) 1 d . . P A 2
C5A C 0.9073(6) 0.2283(5) 0.1494(3) 0.114(2) Uani 1 1 d . . . . .
H5A1 H 0.8392 0.2741 0.1639 0.171 Uiso 1 1 calc R U . A 1
H5A2 H 0.9780 0.2630 0.1308 0.171 Uiso 1 1 calc R U . A 1
H5A3 H 0.9373 0.1994 0.1894 0.171 Uiso 1 1 calc R U . A 1
Si1B Si 0.54862(7) 0.47835(6) 0.33609(4) 0.0233(2) Uani 1 1 d . . . . .
O15B O 0.5666(2) 0.36269(15) 0.33174(10) 0.0325(5) Uani 1 1 d . . . . .
C11B C 0.6028(3) 0.5164(2) 0.25434(15) 0.0271(7) Uani 1 1 d . . . . .
C12B C 0.6335(3) 0.4489(3) 0.19741(15) 0.0374(8) Uani 1 1 d . . . . .
H12B H 0.6211 0.3812 0.1992 0.045 Uiso 1 1 calc R U . . .
C13B C 0.6818(4) 0.4790(3) 0.13809(18) 0.0545(11) Uani 1 1 d . . . . .
H13B H 0.7034 0.4318 0.0997 0.065 Uiso 1 1 calc R U . . .
C14B C 0.6987(4) 0.5767(4) 0.1344(2) 0.0620(12) Uani 1 1 d . . . . .
H14B H 0.7315 0.5971 0.0935 0.074 Uiso 1 1 calc R U . . .
C15B C 0.6683(4) 0.6447(3) 0.1898(2) 0.0652(13) Uani 1 1 d . . . . .
H15B H 0.6799 0.7122 0.1872 0.078 Uiso 1 1 calc R U . . .
C16B C 0.6208(3) 0.6153(3) 0.24935(19) 0.0457(9) Uani 1 1 d . . . . .
H16B H 0.6001 0.6631 0.2875 0.055 Uiso 1 1 calc R U . . .
Si2B Si 0.70328(7) 0.48939(6) 0.58914(4) 0.02201(19) Uani 1 1 d . . . . .
O21B O 0.59939(18) 0.49472(16) 0.65089(9) 0.0295(5) Uani 1 1 d . . . . .
O22B O 0.65618(18) 0.55816(16) 0.53482(10) 0.0306(5) Uani 1 1 d . . . . .
O24B O 0.70777(18) 0.37849(15) 0.55044(11) 0.0325(5) Uani 1 1 d . . . . .
C21B C 0.8612(3) 0.5276(2) 0.62633(14) 0.0229(6) Uani 1 1 d . . . . .
C22B C 0.8903(3) 0.5186(2) 0.69538(15) 0.0300(7) Uani 1 1 d . . . . .
H22B H 0.8282 0.4924 0.7230 0.036 Uiso 1 1 calc R U . . .
C23B C 1.0080(3) 0.5474(2) 0.72360(16) 0.0366(8) Uani 1 1 d . . . . .
H23B H 1.0263 0.5412 0.7705 0.044 Uiso 1 1 calc R U . . .
C24B C 1.0994(3) 0.5850(2) 0.68412(17) 0.0372(8) Uani 1 1 d . . . . .
H24B H 1.1802 0.6050 0.7038 0.045 Uiso 1 1 calc R U . . .
C25B C 1.0733(3) 0.5937(2) 0.61566(16) 0.0323(7) Uani 1 1 d . . . . .
H25B H 1.1361 0.6197 0.5883 0.039 Uiso 1 1 calc R U . . .
C26B C 0.9553(3) 0.5645(2) 0.58727(15) 0.0267(7) Uani 1 1 d . . . . .
H26B H 0.9384 0.5698 0.5401 0.032 Uiso 1 1 calc R U . . .
Si3B Si 0.34995(7) 0.38606(6) 0.53184(4) 0.02129(19) Uani 1 1 d . . . . .
O3B O 0.36714(18) 0.46595(16) 0.60022(10) 0.0325(5) Uani 1 1 d . . . . .
O34B O 0.47151(18) 0.31673(15) 0.52309(11) 0.0347(5) Uani 1 1 d . . . . .
C31B C 0.2059(3) 0.3099(2) 0.53525(14) 0.0226(6) Uani 1 1 d . . . . .
C32B C 0.1160(3) 0.3268(2) 0.58717(15) 0.0301(7) Uani 1 1 d . . . . .
H32B H 0.1292 0.3784 0.6244 0.036 Uiso 1 1 calc R U . . .
C33B C 0.0061(3) 0.2680(3) 0.58484(17) 0.0365(8) Uani 1 1 d . . . . .
H33B H -0.0554 0.2806 0.6203 0.044 Uiso 1 1 calc R U . . .
C34B C -0.0141(3) 0.1921(2) 0.53178(17) 0.0362(8) Uani 1 1 d . . . . .
H34B H -0.0884 0.1520 0.5309 0.043 Uiso 1 1 calc R U . . .
C35B C 0.0746(3) 0.1750(2) 0.48004(16) 0.0335(8) Uani 1 1 d . . . . .
H35B H 0.0613 0.1226 0.4433 0.040 Uiso 1 1 calc R U . . .
C36B C 0.1824(3) 0.2329(2) 0.48109(15) 0.0281(7) Uani 1 1 d . . . . .
H36B H 0.2419 0.2207 0.4446 0.034 Uiso 1 1 calc R U . . .
Si4B Si 0.61961(7) 0.28932(6) 0.51338(4) 0.0241(2) Uani 1 1 d . . . . .
O45B O 0.65212(19) 0.27029(15) 0.43217(10) 0.0328(5) Uani 1 1 d . . . . .
C41B C 0.6513(3) 0.1792(2) 0.55301(14) 0.0251(7) Uani 1 1 d . . . . .
C42B C 0.6857(3) 0.1877(3) 0.62309(15) 0.0319(7) Uani 1 1 d . . . . .
H42B H 0.6923 0.2505 0.6500 0.038 Uiso 1 1 calc R U . . .
C43B C 0.7103(3) 0.1056(3) 0.65391(17) 0.0437(9) Uani 1 1 d . . . . .
H43B H 0.7344 0.1124 0.7014 0.052 Uiso 1 1 calc R U . . .
C44B C 0.6998(3) 0.0144(3) 0.6154(2) 0.0498(10) Uani 1 1 d . . . . .
H44B H 0.7161 -0.0418 0.6365 0.060 Uiso 1 1 calc R U . . .
C45B C 0.6657(3) 0.0040(3) 0.54629(18) 0.0427(9) Uani 1 1 d . . . . .
H45B H 0.6580 -0.0591 0.5198 0.051 Uiso 1 1 calc R U . . .
C46B C 0.6427(3) 0.0867(2) 0.51587(16) 0.0322(8) Uani 1 1 d . . . . .
H46B H 0.6203 0.0793 0.4681 0.039 Uiso 1 1 calc R U . . .
Si5B Si 0.59192(12) 0.25800(7) 0.35446(5) 0.0540(3) Uani 1 1 d . . . . .
C5B C 0.6740(8) 0.1816(5) 0.2974(3) 0.068(3) Uani 0.582(6) 1 d . . P B 1
H5B1 H 0.6247 0.1661 0.2543 0.102 Uiso 0.582(6) 1 calc R U P B 1
H5B2 H 0.6901 0.1214 0.3167 0.102 Uiso 0.582(6) 1 calc R U P B 1
H5B3 H 0.7552 0.2126 0.2879 0.102 Uiso 0.582(6) 1 calc R U P B 1
C5C C 0.4875(8) 0.1678(6) 0.3342(5) 0.052(3) Uani 0.418(6) 1 d . . P B 2
H5C1 H 0.4046 0.1873 0.3538 0.079 Uiso 0.418(6) 1 calc R U P B 2
H5C2 H 0.5162 0.1100 0.3530 0.079 Uiso 0.418(6) 1 calc R U P B 2
H5C3 H 0.4796 0.1525 0.2837 0.079 Uiso 0.418(6) 1 calc R U P B 2

loop_
_atom_site_aniso_label
_atom_site_aniso_U_11
_atom_site_aniso_U_22
_atom_site_aniso_U_33
_atom_site_aniso_U_23
_atom_site_aniso_U_13
_atom_site_aniso_U_12
Si1A 0.0378(5) 0.0264(5) 0.0267(4) 0.0042(4) 0.0012(4) -0.0053(4)
O1A 0.0385(13) 0.0264(13) 0.0401(12) 0.0019(11) 0.0022(10) -0.0038(10)
O12A 0.0452(14) 0.0302(14) 0.0501(13) 0.0097(11) 0.0158(11) 0.0020(11)
O15A 0.0709(17) 0.0431(16) 0.0316(12) 0.0129(12) -0.0118(11) -0.0178(13)
C11A 0.0368(18) 0.0261(18) 0.0275(15) 0.0024(14) 0.0023(14) -0.0019(15)
C12A 0.042(2) 0.058(3) 0.061(2) 0.029(2) 0.0073(18) -0.0008(19)
C13A 0.049(2) 0.056(3) 0.088(3) 0.019(3) 0.030(2) 0.003(2)
C14A 0.097(4) 0.039(2) 0.041(2) 0.0107(19) 0.028(2) -0.003(2)
C15A 0.076(3) 0.041(2) 0.0371(19) 0.0134(18) 0.0021(19) -0.007(2)
C16A 0.051(2) 0.030(2) 0.0331(17) 0.0052(16) -0.0035(15) -0.0041(16)
Si2A 0.0398(5) 0.0265(5) 0.0268(4) 0.0024(4) 0.0046(4) 0.0031(4)
O23A 0.0466(13) 0.0261(13) 0.0318(11) 0.0062(10) 0.0044(10) 0.0021(11)
C21A 0.047(2) 0.035(2) 0.0262(16) 0.0061(15) 0.0083(15) 0.0082(17)
C22A 0.060(3) 0.038(2) 0.066(2) -0.015(2) -0.006(2) 0.012(2)
C23A 0.086(4) 0.046(3) 0.101(4) -0.022(3) -0.009(3) 0.014(3)
C24A 0.088(4) 0.049(3) 0.070(3) -0.008(2) 0.014(3) 0.030(3)
C25A 0.055(3) 0.069(3) 0.071(3) 0.015(3) 0.021(2) 0.024(3)
C26A 0.052(2) 0.044(2) 0.060(2) 0.013(2) 0.0162(19) 0.009(2)
Si3A 0.0347(5) 0.0255(5) 0.0226(4) 0.0012(4) 0.0012(4) 0.0026(4)
O34A 0.0455(14) 0.0462(16) 0.0280(11) -0.0047(11) -0.0084(10) 0.0118(12)
C31A 0.042(2) 0.044(2) 0.0264(16) 0.0035(16) 0.0009(15) 0.0126(17)
C32A 0.078(3) 0.045(3) 0.050(2) -0.008(2) 0.018(2) 0.007(2)
C33A 0.083(3) 0.059(3) 0.060(3) -0.019(2) 0.016(2) 0.012(3)
C34A 0.060(3) 0.077(4) 0.047(2) -0.004(2) 0.009(2) 0.034(3)
C35A 0.051(2) 0.090(4) 0.0311(19) 0.016(2) 0.0045(17) 0.018(2)
C36A 0.045(2) 0.063(3) 0.0303(17) 0.0080(18) 0.0014(16) 0.013(2)
Si4A 0.0380(5) 0.0316(5) 0.0253(4) 0.0041(4) -0.0040(4) 0.0005(4)
O4A 0.0507(15) 0.0485(17) 0.0314(12) -0.0062(11) -0.0066(10) 0.0125(13)
O45A 0.0614(17) 0.0581(18) 0.0461(14) 0.0272(14) -0.0110(12) -0.0159(14)
C41A 0.0364(18) 0.0258(18) 0.0271(15) 0.0036(14) 0.0019(14) 0.0011(14)
C42A 0.0370(19) 0.043(2) 0.0377(18) 0.0069(17) -0.0029(15) -0.0051(16)
C43A 0.046(2) 0.048(2) 0.0349(18) 0.0124(17) 0.0066(16) -0.0013(18)
C44A 0.054(2) 0.058(3) 0.0358(18) 0.0197(19) -0.0008(17) 0.009(2)
C45A 0.036(2) 0.102(4) 0.052(2) 0.038(2) -0.0022(18) 0.009(2)
C46A 0.035(2) 0.083(3) 0.045(2) 0.031(2) 0.0049(16) 0.004(2)
Si5A 0.0549(14) 0.0705(14) 0.0411(10) 0.0189(10) -0.0131(9) -0.0250(11)
Si5C 0.037(2) 0.0306(19) 0.0209(16) 0.0022(13) 0.0016(14) -0.0043(15)
C5A 0.125(5) 0.124(6) 0.096(4) 0.034(4) -0.047(4) -0.042(4)
Si1B 0.0216(4) 0.0230(5) 0.0253(4) 0.0038(4) -0.0007(3) -0.0027(4)
O15B 0.0437(13) 0.0238(12) 0.0312(11) 0.0079(10) -0.0005(10) 0.0001(10)
C11B 0.0217(15) 0.0295(18) 0.0324(16) 0.0120(15) -0.0017(13) 0.0006(14)
C12B 0.046(2) 0.040(2) 0.0281(16) 0.0093(16) -0.0015(15) 0.0002(17)
C13B 0.054(2) 0.080(3) 0.0301(18) 0.009(2) 0.0053(17) 0.001(2)
C14B 0.059(3) 0.084(4) 0.054(2) 0.046(3) 0.012(2) 0.004(3)
C15B 0.063(3) 0.053(3) 0.092(3) 0.048(3) 0.024(2) 0.007(2)
C16B 0.048(2) 0.034(2) 0.058(2) 0.0147(19) 0.0130(18) 0.0026(18)
Si2B 0.0181(4) 0.0194(4) 0.0286(4) 0.0040(4) -0.0019(3) -0.0016(3)
O21B 0.0231(11) 0.0373(14) 0.0287(10) 0.0070(10) -0.0004(9) -0.0018(10)
O22B 0.0271(11) 0.0322(13) 0.0349(11) 0.0138(10) -0.0061(9) -0.0063(10)
O24B 0.0237(11) 0.0206(12) 0.0512(13) -0.0010(10) -0.0034(9) -0.0003(9)
C21B 0.0212(15) 0.0169(16) 0.0298(15) 0.0002(13) -0.0014(12) 0.0022(12)
C22B 0.0293(17) 0.0278(18) 0.0335(16) 0.0067(15) -0.0042(14) 0.0010(14)
C23B 0.0393(19) 0.037(2) 0.0331(17) 0.0048(16) -0.0128(15) -0.0020(16)
C24B 0.0218(16) 0.034(2) 0.053(2) -0.0023(17) -0.0133(15) -0.0025(15)
C25B 0.0198(15) 0.0314(19) 0.0449(19) 0.0029(16) 0.0005(14) -0.0020(14)
C26B 0.0221(15) 0.0263(17) 0.0320(15) 0.0048(14) -0.0032(13) 0.0040(13)
Si3B 0.0174(4) 0.0188(4) 0.0278(4) 0.0041(4) -0.0018(3) 0.0001(3)
O3B 0.0234(11) 0.0412(14) 0.0300(11) -0.0044(10) -0.0008(9) -0.0036(10)
O34B 0.0206(11) 0.0226(12) 0.0602(14) 0.0031(11) -0.0032(10) 0.0013(9)
C31B 0.0203(15) 0.0197(16) 0.0296(15) 0.0095(13) -0.0034(12) 0.0003(12)
C32B 0.0292(17) 0.0250(18) 0.0348(16) 0.0008(14) 0.0014(14) -0.0014(14)
C33B 0.0239(16) 0.035(2) 0.050(2) 0.0039(17) 0.0127(15) 0.0000(15)
C34B 0.0212(16) 0.033(2) 0.054(2) 0.0058(17) -0.0003(15) -0.0097(14)
C35B 0.0288(17) 0.0291(19) 0.0399(18) -0.0029(15) -0.0037(14) -0.0038(15)
C36B 0.0267(16) 0.0266(18) 0.0311(16) 0.0049(14) 0.0015(13) -0.0008(14)
Si4B 0.0192(4) 0.0173(4) 0.0352(4) 0.0023(4) -0.0026(3) 0.0007(3)
O45B 0.0396(12) 0.0262(13) 0.0334(11) 0.0070(10) -0.0024(9) -0.0011(10)
C41B 0.0171(14) 0.0261(18) 0.0328(16) 0.0062(14) 0.0024(12) 0.0026(13)
C42B 0.0312(17) 0.0321(19) 0.0321(16) 0.0037(15) 0.0025(14) 0.0018(15)
C43B 0.040(2) 0.057(3) 0.0375(18) 0.0157(19) -0.0036(15) 0.0059(19)
C44B 0.050(2) 0.041(2) 0.066(2) 0.030(2) -0.0027(19) 0.0100(19)
C45B 0.050(2) 0.0232(19) 0.056(2) 0.0083(17) -0.0123(17) 0.0047(16)
C46B 0.0293(17) 0.0261(19) 0.0419(18) 0.0074(15) -0.0059(14) -0.0006(14)
Si5B 0.1011(9) 0.0209(5) 0.0398(6) 0.0065(5) -0.0238(6) -0.0086(6)
C5B 0.130(7) 0.035(4) 0.039(4) 0.002(3) 0.012(4) 0.040(5)
C5C 0.057(6) 0.045(6) 0.059(6) 0.022(5) -0.027(5) -0.030(5)

loop_
_atom_type_symbol
_atom_type_description
_atom_type_scat_dispersion_real
_atom_type_scat_dispersion_imag
_atom_type_scat_source
C C 0.0033 0.0016 'International Tables Vol C Tables 4.2.6.8 and 6.1.1.4'
H H 0.0000 0.0000 'International Tables Vol C Tables 4.2.6.8 and 6.1.1.4'
O O 0.0106 0.0060 'International Tables Vol C Tables 4.2.6.8 and 6.1.1.4'
Si Si 0.0817 0.0704 'International Tables Vol C Tables 4.2.6.8 and 6.1.1.4'

loop_
_geom_angle_atom_site_label_1
_geom_angle_atom_site_label_2
_geom_angle_atom_site_label_3
_geom_angle
_geom_angle_site_symmetry_1
_geom_angle_site_symmetry_3
O15A Si1A O1A 107.17(12) . .
O15A Si1A O12A 110.91(13) . .
O1A Si1A O12A 110.29(12) . .
O15A Si1A C11A 109.93(14) . .
O1A Si1A C11A 110.62(13) . .
O12A Si1A C11A 107.95(13) . .
Si1A O1A Si3A 149.06(14) . 2_655
Si2A O12A Si1A 141.36(16) . .
Si5C O15A Si1A 147.1(2) . .
Si1A O15A Si5A 142.32(18) . .
C12A C11A C16A 116.5(3) . .
C12A C11A Si1A 121.2(2) . .
C16A C11A Si1A 122.3(2) . .
C11A C12A C13A 121.7(3) . .
C11A C12A H12A 119.1 . .
C13A C12A H12A 119.1 . .
C14A C13A C12A 119.5(4) . .
C14A C13A H13A 120.2 . .
C12A C13A H13A 120.2 . .
C15A C14A C13A 119.9(4) . .
C15A C14A H14A 120.0 . .
C13A C14A H14A 120.0 . .
C14A C15A C16A 120.5(3) . .
C14A C15A H15A 119.8 . .
C16A C15A H15A 119.8 . .
C15A C16A C11A 121.8(3) . .
C15A C16A H16A 119.1 . .
C11A C16A H16A 119.1 . .
O23A Si2A O12A 106.84(12) . .
O23A Si2A O4A 108.89(13) . 2_655
O12A Si2A O4A 110.19(12) . 2_655
O23A Si2A C21A 112.54(12) . .
O12A Si2A C21A 109.12(15) . .
O4A Si2A C21A 109.23(13) 2_655 .
Si3A O23A Si2A 159.78(15) . .
C22A C21A C26A 117.4(3) . .
C22A C21A Si2A 121.4(3) . .
C26A C21A Si2A 121.2(3) . .
C21A C22A C23A 121.7(4) . .
C21A C22A H22A 119.1 . .
C23A C22A H22A 119.1 . .
C24A C23A C22A 120.0(5) . .
C24A C23A H23A 120.0 . .
C22A C23A H23A 120.0 . .
C25A C24A C23A 120.3(4) . .
C25A C24A H24A 119.9 . .
C23A C24A H24A 119.9 . .
C24A C25A C26A 119.8(4) . .
C24A C25A H25A 120.1 . .
C26A C25A H25A 120.1 . .
C21A C26A C25A 120.7(4) . .
C21A C26A H26A 119.7 . .
C25A C26A H26A 119.7 . .
O23A Si3A O34A 108.17(13) . .
O23A Si3A O1A 109.41(12) . 2_655
O34A Si3A O1A 108.88(12) . 2_655
O23A Si3A C31A 110.01(14) . .
O34A Si3A C31A 109.66(12) . .
O1A Si3A C31A 110.67(15) 2_655 .
Si4A O34A Si3A 154.88(14) . .
C36A C31A C32A 118.6(3) . .
C36A C31A Si3A 122.4(3) . .
C32A C31A Si3A 119.0(3) . .
C33A C32A C31A 121.5(4) . .
C33A C32A H32A 119.2 . .
C31A C32A H32A 119.2 . .
C34A C33A C32A 118.9(5) . .
C34A C33A H33A 120.6 . .
C32A C33A H33A 120.6 . .
C35A C34A C33A 121.4(4) . .
C35A C34A H34A 119.3 . .
C33A C34A H34A 119.3 . .
C34A C35A C36A 119.1(4) . .
C34A C35A H35A 120.4 . .
C36A C35A H35A 120.4 . .
C31A C36A C35A 120.4(4) . .
C31A C36A H36A 119.8 . .
C35A C36A H36A 119.8 . .
O45A Si4A O34A 110.59(14) . .
O45A Si4A O4A 108.58(14) . .
O34A Si4A O4A 109.09(12) . .
O45A Si4A C41A 110.10(14) . .
O34A Si4A C41A 108.29(13) . .
O4A Si4A C41A 110.19(13) . .
Si4A O4A Si2A 142.72(14) . 2_655
Si5A O45A Si4A 170.85(17) . .
Si4A O45A Si5C 140.8(2) . .
C42A C41A C46A 117.4(3) . .
C42A C41A Si4A 121.6(2) . .
C46A C41A Si4A 121.1(2) . .
C41A C42A C43A 121.9(3) . .
C41A C42A H42A 119.1 . .
C43A C42A H42A 119.1 . .
C44A C43A C42A 119.2(3) . .
C44A C43A H43A 120.4 . .
C42A C43A H43A 120.4 . .
C43A C44A C45A 120.4(3) . .
C43A C44A H44A 119.8 . .
C45A C44A H44A 119.8 . .
C44A C45A C46A 120.1(3) . .
C44A C45A H45A 120.0 . .
C46A C45A H45A 120.0 . .
C45A C46A C41A 121.0(3) . .
C45A C46A H46A 119.5 . .
C41A C46A H46A 119.5 . .
O45A Si5A O15A 109.45(16) . .
O45A Si5A C5A 112.9(2) . .
O15A Si5A C5A 106.8(2) . .
O15A Si5C O45A 109.2(2) . .
O15A Si5C C5A 109.6(3) . .
O45A Si5C C5A 110.7(3) . .
Si5A C5A H5A1 109.5 . .
Si5A C5A H5A2 109.5 . .
H5A1 C5A H5A2 109.5 . .
Si5A C5A H5A3 109.5 . .
H5A1 C5A H5A3 109.5 . .
H5A2 C5A H5A3 109.5 . .
O15B Si1B O3B 109.22(11) . 2_666
O15B Si1B O21B 110.09(12) . 2_666
O3B Si1B O21B 108.84(10) 2_666 2_666
O15B Si1B C11B 108.78(13) . .
O3B Si1B C11B 109.58(13) 2_666 .
O21B Si1B C11B 110.31(11) 2_666 .
Si5B O15B Si1B 160.89(14) . .
C12B C11B C16B 117.9(3) . .
C12B C11B Si1B 121.7(2) . .
C16B C11B Si1B 120.3(3) . .
C13B C12B C11B 120.8(3) . .
C13B C12B H12B 119.6 . .
C11B C12B H12B 119.6 . .
C14B C13B C12B 120.3(4) . .
C14B C13B H13B 119.9 . .
C12B C13B H13B 119.9 . .
C15B C14B C13B 119.9(4) . .
C15B C14B H14B 120.0 . .
C13B C14B H14B 120.0 . .
C14B C15B C16B 120.2(4) . .
C14B C15B H15B 119.9 . .
C16B C15B H15B 119.9 . .
C15B C16B C11B 121.0(4) . .
C15B C16B H16B 119.5 . .
C11B C16B H16B 119.5 . .
O22B Si2B O24B 108.82(11) . .
O22B Si2B O21B 108.04(11) . .
O24B Si2B O21B 108.48(12) . .
O22B Si2B C21B 112.06(12) . .
O24B Si2B C21B 109.89(12) . .
O21B Si2B C21B 109.47(12) . .
Si1B O21B Si2B 139.02(12) 2_666 .
Si2B O22B Si3B 161.50(14) . 2_666
Si4B O24B Si2B 142.97(13) . .
C26B C21B C22B 117.9(3) . .
C26B C21B Si2B 121.7(2) . .
C22B C21B Si2B 120.5(2) . .
C23B C22B C21B 120.7(3) . .
C23B C22B H22B 119.6 . .
C21B C22B H22B 119.6 . .
C22B C23B C24B 120.3(3) . .
C22B C23B H23B 119.8 . .
C24B C23B H23B 119.8 . .
C25B C24B C23B 120.0(3) . .
C25B C24B H24B 120.0 . .
C23B C24B H24B 120.0 . .
C24B C25B C26B 119.7(3) . .
C24B C25B H25B 120.2 . .
C26B C25B H25B 120.2 . .
C25B C26B C21B 121.4(3) . .
C25B C26B H26B 119.3 . .
C21B C26B H26B 119.3 . .
O34B Si3B O22B 107.37(11) . 2_666
O34B Si3B O3B 109.81(11) . .
O22B Si3B O3B 108.72(12) 2_666 .
O34B Si3B C31B 108.85(12) . .
O22B Si3B C31B 109.93(11) 2_666 .
O3B Si3B C31B 112.05(12) . .
Si3B O3B Si1B 151.81(13) . 2_666
Si3B O34B Si4B 156.97(16) . .
C32B C31B C36B 118.0(3) . .
C32B C31B Si3B 123.4(2) . .
C36B C31B Si3B 118.5(2) . .
C31B C32B C33B 120.2(3) . .
C31B C32B H32B 119.9 . .
C33B C32B H32B 119.9 . .
C34B C33B C32B 120.8(3) . .
C34B C33B H33B 119.6 . .
C32B C33B H33B 119.6 . .
C33B C34B C35B 119.3(3) . .
C33B C34B H34B 120.3 . .
C35B C34B H34B 120.3 . .
C36B C35B C34B 120.6(3) . .
C36B C35B H35B 119.7 . .
C34B C35B H35B 119.7 . .
C35B C36B C31B 121.1(3) . .
C35B C36B H36B 119.4 . .
C31B C36B H36B 119.4 . .
O45B Si4B O24B 108.80(12) . .
O45B Si4B O34B 109.44(11) . .
O24B Si4B O34B 109.72(11) . .
O45B Si4B C41B 110.17(12) . .
O24B Si4B C41B 109.35(12) . .
O34B Si4B C41B 109.35(12) . .
Si4B O45B Si5B 144.61(15) . .
C46B C41B C42B 117.6(3) . .
C46B C41B Si4B 122.2(2) . .
C42B C41B Si4B 120.1(2) . .
C43B C42B C41B 121.0(3) . .
C43B C42B H42B 119.5 . .
C41B C42B H42B 119.5 . .
C44B C43B C42B 119.7(3) . .
C44B C43B H43B 120.1 . .
C42B C43B H43B 120.1 . .
C45B C44B C43B 120.4(3) . .
C45B C44B H44B 119.8 . .
C43B C44B H44B 119.8 . .
C44B C45B C46B 119.3(3) . .
C44B C45B H45B 120.3 . .
C46B C45B H45B 120.3 . .
C41B C46B C45B 121.9(3) . .
C41B C46B H46B 119.1 . .
C45B C46B H46B 119.1 . .
O15B Si5B O45B 110.56(12) . .
O15B Si5B C5C 120.0(3) . .
O45B Si5B C5C 116.4(3) . .
O15B Si5B C5B 114.9(3) . .
O45B Si5B C5B 112.8(3) . .
Si5B C5B H5B1 109.5 . .
Si5B C5B H5B2 109.5 . .
H5B1 C5B H5B2 109.5 . .
Si5B C5B H5B3 109.5 . .
H5B1 C5B H5B3 109.5 . .
H5B2 C5B H5B3 109.5 . .
Si5B C5C H5C1 109.5 . .
Si5B C5C H5C2 109.5 . .
H5C1 C5C H5C2 109.5 . .
Si5B C5C H5C3 109.5 . .
H5C1 C5C H5C3 109.5 . .
H5C2 C5C H5C3 109.5 . .

loop_
_geom_bond_atom_site_label_1
_geom_bond_atom_site_label_2
_geom_bond_distance
_geom_bond_site_symmetry_2
Si1A O15A 1.605(2) .
Si1A O1A 1.609(2) .
Si1A O12A 1.619(2) .
Si1A C11A 1.833(3) .
O1A Si3A 1.615(2) 2_655
O12A Si2A 1.615(2) .
O15A Si5C 1.604(3) .
O15A Si5A 1.654(3) .
C11A C12A 1.379(4) .
C11A C16A 1.390(4) .
C12A C13A 1.398(5) .
C12A H12A 0.9500 .
C13A C14A 1.366(5) .
C13A H13A 0.9500 .
C14A C15A 1.356(5) .
C14A H14A 0.9500 .
C15A C16A 1.376(5) .
C15A H15A 0.9500 .
C16A H16A 0.9500 .
Si2A O23A 1.607(2) .
Si2A O4A 1.615(2) 2_655
Si2A C21A 1.834(3) .
O23A Si3A 1.602(2) .
C21A C22A 1.378(5) .
C21A C26A 1.396(5) .
C22A C23A 1.391(5) .
C22A H22A 0.9500 .
C23A C24A 1.362(6) .
C23A H23A 0.9500 .
C24A C25A 1.366(6) .
C24A H24A 0.9500 .
C25A C26A 1.405(5) .
C25A H25A 0.9500 .
C26A H26A 0.9500 .
Si3A O34A 1.612(2) .
Si3A O1A 1.615(2) 2_655
Si3A C31A 1.838(3) .
O34A Si4A 1.610(2) .
C31A C36A 1.378(5) .
C31A C32A 1.412(5) .
C32A C33A 1.379(5) .
C32A H32A 0.9500 .
C33A C34A 1.384(6) .
C33A H33A 0.9500 .
C34A C35A 1.381(6) .
C34A H34A 0.9500 .
C35A C36A 1.416(5) .
C35A H35A 0.9500 .
C36A H36A 0.9500 .
Si4A O45A 1.600(3) .
Si4A O4A 1.612(2) .
Si4A C41A 1.845(3) .
O4A Si2A 1.615(2) 2_655
O45A Si5A 1.593(3) .
O45A Si5C 1.649(4) .
C41A C42A 1.382(4) .
C41A C46A 1.393(4) .
C42A C43A 1.394(4) .
C42A H42A 0.9500 .
C43A C44A 1.370(5) .
C43A H43A 0.9500 .
C44A C45A 1.371(5) .
C44A H44A 0.9500 .
C45A C46A 1.388(4) .
C45A H45A 0.9500 .
C46A H46A 0.9500 .
Si5A C5A 1.776(6) .
Si5C C5A 1.764(6) .
C5A H5A1 0.9800 .
C5A H5A2 0.9800 .
C5A H5A3 0.9800 .
Si1B O15B 1.606(2) .
Si1B O3B 1.614(2) 2_666
Si1B O21B 1.6191(19) 2_666
Si1B C11B 1.843(3) .
O15B Si5B 1.603(2) .
C11B C12B 1.387(4) .
C11B C16B 1.397(5) .
C12B C13B 1.384(5) .
C12B H12B 0.9500 .
C13B C14B 1.376(6) .
C13B H13B 0.9500 .
C14B C15B 1.368(6) .
C14B H14B 0.9500 .
C15B C16B 1.381(5) .
C15B H15B 0.9500 .
C16B H16B 0.9500 .
Si2B O22B 1.606(2) .
Si2B O24B 1.611(2) .
Si2B O21B 1.627(2) .
Si2B C21B 1.845(3) .
O21B Si1B 1.6191(19) 2_666
O22B Si3B 1.609(2) 2_666
O24B Si4B 1.612(2) .
C21B C26B 1.389(4) .
C21B C22B 1.403(4) .
C22B C23B 1.380(4) .
C22B H22B 0.9500 .
C23B C24B 1.378(5) .
C23B H23B 0.9500 .
C24B C25B 1.385(4) .
C24B H24B 0.9500 .
C25B C26B 1.385(4) .
C25B H25B 0.9500 .
C26B H26B 0.9500 .
Si3B O34B 1.6064(19) .
Si3B O22B 1.609(2) 2_666
Si3B O3B 1.611(2) .
Si3B C31B 1.838(3) .
O3B Si1B 1.614(2) 2_666
O34B Si4B 1.6145(19) .
C31B C32B 1.388(4) .
C31B C36B 1.405(4) .
C32B C33B 1.400(4) .
C32B H32B 0.9500 .
C33B C34B 1.376(4) .
C33B H33B 0.9500 .
C34B C35B 1.377(4) .
C34B H34B 0.9500 .
C35B C36B 1.376(4) .
C35B H35B 0.9500 .
C36B H36B 0.9500 .
Si4B O45B 1.608(2) .
Si4B C41B 1.843(3) .
O45B Si5B 1.624(2) .
C41B C46B 1.378(4) .
C41B C42B 1.400(4) .
C42B C43B 1.389(5) .
C42B H42B 0.9500 .
C43B C44B 1.375(5) .
C43B H43B 0.9500 .
C44B C45B 1.379(5) .
C44B H44B 0.9500 .
C45B C46B 1.389(4) .
C45B H45B 0.9500 .
C46B H46B 0.9500 .
Si5B C5C 1.652(8) .
Si5B C5B 1.674(6) .
C5B H5B1 0.9800 .
C5B H5B2 0.9800 .
C5B H5B3 0.9800 .
C5C H5C1 0.9800 .
C5C H5C2 0.9800 .
C5C H5C3 0.9800 .

loop_
_geom_torsion_atom_site_label_1
_geom_torsion_atom_site_label_2
_geom_torsion_atom_site_label_3
_geom_torsion_atom_site_label_4
_geom_torsion
_geom_torsion_site_symmetry_1
_geom_torsion_site_symmetry_4
O15A Si1A O1A Si3A 147.1(3) . 2_655
O12A Si1A O1A Si3A 26.3(3) . 2_655
C11A Si1A O1A Si3A -93.0(3) . 2_655
O15A Si1A O12A Si2A -81.1(3) . .
O1A Si1A O12A Si2A 37.4(3) . .
C11A Si1A O12A Si2A 158.4(2) . .
O1A Si1A O15A Si5C -62.2(4) . .
O12A Si1A O15A Si5C 58.2(4) . .
C11A Si1A O15A Si5C 177.5(4) . .
O1A Si1A O15A Si5A 8.8(3) . .
O12A Si1A O15A Si5A 129.2(3) . .
C11A Si1A O15A Si5A -111.5(3) . .
O15A Si1A C11A C12A 44.9(3) . .
O1A Si1A C11A C12A -73.3(3) . .
O12A Si1A C11A C12A 166.0(3) . .
O15A Si1A C11A C16A -137.4(3) . .
O1A Si1A C11A C16A 104.4(3) . .
O12A Si1A C11A C16A -16.3(3) . .
C16A C11A C12A C13A 0.1(5) . .
Si1A C11A C12A C13A 177.9(3) . .
C11A C12A C13A C14A -0.1(6) . .
C12A C13A C14A C15A 0.5(6) . .
C13A C14A C15A C16A -0.8(6) . .
C14A C15A C16A C11A 0.8(5) . .
C12A C11A C16A C15A -0.5(5) . .
Si1A C11A C16A C15A -178.2(3) . .
Si1A O12A Si2A O23A 29.4(3) . .
Si1A O12A Si2A O4A -88.8(3) . 2_655
Si1A O12A Si2A C21A 151.3(2) . .
O12A Si2A O23A Si3A -169.6(4) . .
O4A Si2A O23A Si3A -50.6(4) 2_655 .
C21A Si2A O23A Si3A 70.6(5) . .
O23A Si2A C21A C22A 91.3(3) . .
O12A Si2A C21A C22A -27.1(3) . .
O4A Si2A C21A C22A -147.6(3) 2_655 .
O23A Si2A C21A C26A -87.6(3) . .
O12A Si2A C21A C26A 153.9(3) . .
O4A Si2A C21A C26A 33.4(3) 2_655 .
C26A C21A C22A C23A -0.5(6) . .
Si2A C21A C22A C23A -179.5(3) . .
C21A C22A C23A C24A -0.3(7) . .
C22A C23A C24A C25A 0.3(7) . .
C23A C24A C25A C26A 0.4(7) . .
C22A C21A C26A C25A 1.1(5) . .
Si2A C21A C26A C25A -179.8(3) . .
C24A C25A C26A C21A -1.1(6) . .
Si2A O23A Si3A O34A 172.8(4) . .
Si2A O23A Si3A O1A 54.4(5) . 2_655
Si2A O23A Si3A C31A -67.4(5) . .
O23A Si3A O34A Si4A -45.9(4) . .
O1A Si3A O34A Si4A 72.9(4) 2_655 .
C31A Si3A O34A Si4A -165.9(4) . .
O23A Si3A C31A C36A 147.5(2) . .
O34A Si3A C31A C36A -93.6(3) . .
O1A Si3A C31A C36A 26.5(3) 2_655 .
O23A Si3A C31A C32A -35.1(3) . .
O34A Si3A C31A C32A 83.8(3) . .
O1A Si3A C31A C32A -156.1(3) 2_655 .
C36A C31A C32A C33A 0.7(6) . .
Si3A C31A C32A C33A -176.9(3) . .
C31A C32A C33A C34A -1.2(6) . .
C32A C33A C34A C35A 0.5(6) . .
C33A C34A C35A C36A 0.7(6) . .
C32A C31A C36A C35A 0.6(5) . .
Si3A C31A C36A C35A 178.1(2) . .
C34A C35A C36A C31A -1.3(5) . .
Si3A O34A Si4A O45A 71.9(4) . .
Si3A O34A Si4A O4A -47.4(5) . .
Si3A O34A Si4A C41A -167.3(4) . .
O45A Si4A O4A Si2A -110.8(3) . 2_655
O34A Si4A O4A Si2A 9.8(3) . 2_655
C41A Si4A O4A Si2A 128.6(3) . 2_655
O34A Si4A O45A Si5C 12.9(3) . .
O4A Si4A O45A Si5C 132.5(3) . .
C41A Si4A O45A Si5C -106.7(3) . .
O45A Si4A C41A C42A 143.1(3) . .
O34A Si4A C41A C42A 22.1(3) . .
O4A Si4A C41A C42A -97.1(3) . .
O45A Si4A C41A C46A -36.4(3) . .
O34A Si4A C41A C46A -157.4(3) . .
O4A Si4A C41A C46A 83.3(3) . .
C46A C41A C42A C43A 1.1(5) . .
Si4A C41A C42A C43A -178.5(3) . .
C41A C42A C43A C44A -1.0(5) . .
C42A C43A C44A C45A 0.1(6) . .
C43A C44A C45A C46A 0.7(7) . .
C44A C45A C46A C41A -0.6(7) . .
C42A C41A C46A C45A -0.3(6) . .
Si4A C41A C46A C45A 179.3(3) . .
Si5C O45A Si5A O15A -58.2(2) . .
Si5C O45A Si5A C5A 60.5(3) . .
Si5C O15A Si5A O45A 61.3(2) . .
Si1A O15A Si5A O45A -64.7(3) . .
Si5C O15A Si5A C5A -61.1(3) . .
Si1A O15A Si5A C5A 172.9(3) . .
Si1A O15A Si5C O45A 56.6(5) . .
Si5A O15A Si5C O45A -57.8(2) . .
Si1A O15A Si5C C5A 178.0(4) . .
Si5A O15A Si5C C5A 63.6(3) . .
Si5A O45A Si5C O15A 61.0(2) . .
Si4A O45A Si5C O15A -104.5(3) . .
Si5A O45A Si5C C5A -59.6(3) . .
Si4A O45A Si5C C5A 134.8(3) . .
O15A Si5C C5A Si5A -63.7(2) . .
O45A Si5C C5A Si5A 56.7(2) . .
O45A Si5A C5A Si5C -61.4(2) . .
O15A Si5A C5A Si5C 58.9(2) . .
O3B Si1B O15B Si5B 29.1(5) 2_666 .
O21B Si1B O15B Si5B -90.4(5) 2_666 .
C11B Si1B O15B Si5B 148.7(5) . .
O15B Si1B C11B C12B 9.0(3) . .
O3B Si1B C11B C12B 128.4(2) 2_666 .
O21B Si1B C11B C12B -111.8(2) 2_666 .
O15B Si1B C11B C16B -167.5(2) . .
O3B Si1B C11B C16B -48.1(3) 2_666 .
O21B Si1B C11B C16B 71.7(3) 2_666 .
C16B C11B C12B C13B 0.8(5) . .
Si1B C11B C12B C13B -175.8(2) . .
C11B C12B C13B C14B -0.8(5) . .
C12B C13B C14B C15B 0.3(6) . .
C13B C14B C15B C16B 0.1(6) . .
C14B C15B C16B C11B -0.1(6) . .
C12B C11B C16B C15B -0.4(5) . .
Si1B C11B C16B C15B 176.3(3) . .
O22B Si2B O21B Si1B 22.0(3) . 2_666
O24B Si2B O21B Si1B -95.8(2) . 2_666
C21B Si2B O21B Si1B 144.3(2) . 2_666
O24B Si2B O22B Si3B -61.1(5) . 2_666
O21B Si2B O22B Si3B -178.7(5) . 2_666
C21B Si2B O22B Si3B 60.6(5) . 2_666
O22B Si2B O24B Si4B -65.2(3) . .
O21B Si2B O24B Si4B 52.2(3) . .
C21B Si2B O24B Si4B 171.8(2) . .
O22B Si2B C21B C26B -36.0(3) . .
O24B Si2B C21B C26B 85.1(3) . .
O21B Si2B C21B C26B -155.8(2) . .
O22B Si2B C21B C22B 145.0(2) . .
O24B Si2B C21B C22B -93.9(2) . .
O21B Si2B C21B C22B 25.2(3) . .
C26B C21B C22B C23B 1.2(4) . .
Si2B C21B C22B C23B -179.8(2) . .
C21B C22B C23B C24B -0.4(5) . .
C22B C23B C24B C25B -0.3(5) . .
C23B C24B C25B C26B 0.0(5) . .
C24B C25B C26B C21B 0.9(5) . .
C22B C21B C26B C25B -1.5(4) . .
Si2B C21B C26B C25B 179.5(2) . .
O34B Si3B O3B Si1B 10.2(4) . 2_666
O22B Si3B O3B Si1B -107.0(3) 2_666 2_666
C31B Si3B O3B Si1B 131.3(3) . 2_666
O22B Si3B O34B Si4B 58.3(4) 2_666 .
O3B Si3B O34B Si4B -59.8(4) . .
C31B Si3B O34B Si4B 177.2(4) . .
O34B Si3B C31B C32B 128.3(2) . .
O22B Si3B C31B C32B -114.4(2) 2_666 .
O3B Si3B C31B C32B 6.6(3) . .
O34B Si3B C31B C36B -54.5(2) . .
O22B Si3B C31B C36B 62.9(2) 2_666 .
O3B Si3B C31B C36B -176.1(2) . .
C36B C31B C32B C33B 0.2(4) . .
Si3B C31B C32B C33B 177.4(2) . .
C31B C32B C33B C34B 0.8(5) . .
C32B C33B C34B C35B -0.8(5) . .
C33B C34B C35B C36B -0.1(5) . .
C34B C35B C36B C31B 1.0(5) . .
C32B C31B C36B C35B -1.0(4) . .
Si3B C31B C36B C35B -178.4(2) . .
Si2B O24B Si4B O45B 113.0(2) . .
Si2B O24B Si4B O34B -6.7(3) . .
Si2B O24B Si4B C41B -126.6(2) . .
Si3B O34B Si4B O45B -87.9(4) . .
Si3B O34B Si4B O24B 31.4(4) . .
Si3B O34B Si4B C41B 151.3(4) . .
O24B Si4B O45B Si5B -128.1(2) . .
O34B Si4B O45B Si5B -8.2(3) . .
C41B Si4B O45B Si5B 112.0(3) . .
O45B Si4B C41B C46B -28.6(3) . .
O24B Si4B C41B C46B -148.1(2) . .
O34B Si4B C41B C46B 91.7(3) . .
O45B Si4B C41B C42B 151.3(2) . .
O24B Si4B C41B C42B 31.8(3) . .
O34B Si4B C41B C42B -88.3(2) . .
C46B C41B C42B C43B 0.1(4) . .
Si4B C41B C42B C43B -179.8(2) . .
C41B C42B C43B C44B -0.6(5) . .
C42B C43B C44B C45B 0.4(5) . .
C43B C44B C45B C46B 0.3(5) . .
C42B C41B C46B C45B 0.6(5) . .
Si4B C41B C46B C45B -179.4(2) . .
C44B C45B C46B C41B -0.9(5) . .
Si1B O15B Si5B O45B -14.1(5) . .
Si1B O15B Si5B C5C 125.8(6) . .
Si1B O15B Si5B C5B -143.2(5) . .
Si4B O45B Si5B O15B 81.7(3) . .
Si4B O45B Si5B C5C -59.7(5) . .
Si4B O45B Si5B C5B -148.1(4) . .
